data_1552318
loop_
_publ_author_name
'Chen, Ao-Wei'
'Shi, Rong'
'Wang, Ce'
'Shi, Bi-Bo'
'Yin, Zheng'

_publ_section_title
;
 Poly[di(\m~2~-2-hydroxypropanoato)cadmium]
;
_journal_coeditor_code WM4107
_journal_issue 9
_journal_name_full IUCrData
_journal_page_first x191255
_journal_paper_doi 10.1107/S2414314619012550
_journal_volume 4
_journal_year 2019
_chemical_formula_iupac '[Cd (C3 H5 O3)2]'
_chemical_formula_moiety 'C6 H10 Cd O6'
_chemical_formula_sum 'C6 H10 Cd O6'
_chemical_formula_weight 290.54
_chemical_name_systematic
;
Poly[di(\m~2~-2-hydroxypropanoato)cadmium]
;
_space_group_crystal_system orthorhombic
_space_group_IT_number 45
_space_group_name_Hall 'I 2 -2c'
_space_group_name_H-M_alt 'I b a 2'
_symmetry_space_group_name_Hall 'I 2 -2c'
_symmetry_space_group_name_H-M 'I b a 2'
_atom_sites_solution_hydrogens mixed
_audit_creation_method
;
Olex2 1.2
(compiled 2018.05.29 svn.r3508 for OlexSys, GUI svn.r5506)
;
_cell_angle_alpha 90
_cell_angle_beta 90
_cell_angle_gamma 90
_cell_formula_units_Z 8
_cell_length_a 10.238(2)
_cell_length_b 19.104(4)
_cell_length_c 9.463(2)
_cell_measurement_reflns_used 9045
_cell_measurement_temperature 298
_cell_measurement_theta_max 28.49
_cell_measurement_theta_min 3.12
_cell_volume 1850.8(7)
_computing_cell_refinement
;
APEX2(Bruker, 2016)
;
_computing_data_collection
;
SAINT (Bruker, 2016)
;
_computing_data_reduction
;
SAINT (Bruker, 2016)
;
_computing_molecular_graphics
;
<i>OLEX2</i> (Dolomanov <i>et al.</i>,  2009)
;
_computing_publication_material
;
<i>OLEX2</i> (Dolomanov <i>et al.</i>,  2009) and PLATON (Spek,
2009)
;
_computing_structure_refinement
;
SHELXL (Sheldrick, 2015b)
;
_computing_structure_solution
;
SHELXT (Sheldrick, 2015a)
;
_diffrn_ambient_temperature 298
_diffrn_measured_fraction_theta_full 0.997
_diffrn_measured_fraction_theta_max 0.994
_diffrn_measurement_device_type 'Bruker APEXII CCD'
_diffrn_measurement_method '\f and \w scans'
_diffrn_radiation_type MoK\a
_diffrn_radiation_wavelength 0.71073
_diffrn_reflns_av_R_equivalents 0.0312
_diffrn_reflns_av_unetI/netI 0.0274
_diffrn_reflns_limit_h_max 13
_diffrn_reflns_limit_h_min -13
_diffrn_reflns_limit_k_max 25
_diffrn_reflns_limit_k_min -20
_diffrn_reflns_limit_l_max 12
_diffrn_reflns_limit_l_min -10
_diffrn_reflns_number 9606
_diffrn_reflns_theta_full 25.242
_diffrn_reflns_theta_max 28.528
_diffrn_reflns_theta_min 3.626
_diffrn_standards_number 0
_exptl_absorpt_coefficient_mu 2.356
_exptl_absorpt_correction_T_max 0.7457
_exptl_absorpt_correction_T_min 0.5465
_exptl_absorpt_correction_type multi-scan
_exptl_absorpt_process_details
;
(<i>SADABS</i>; Bruker, 2016)
;
_exptl_crystal_colour 'clear light colourless'
_exptl_crystal_density_diffrn 2.085
_exptl_crystal_description block
_exptl_crystal_F_000 1136
_exptl_crystal_size_max 0.3
_exptl_crystal_size_mid 0.2
_exptl_crystal_size_min 0.2
_refine_diff_density_max 0.879
_refine_diff_density_min -0.363
_refine_ls_abs_structure_details
;
Flack <i>x</i> determined using 836 quotients
[(<i>I</i>^+^)-(<i>I</i>^-^)]/[(<i>I</i>^+^)+(<i>I</i>^-^)]
(Parsons <i>et al.</i>, 2013)
;
_refine_ls_abs_structure_Flack 0.02(2)
_refine_ls_extinction_method none
_refine_ls_goodness_of_fit_ref 1.054
_refine_ls_hydrogen_treatment mixed
_refine_ls_matrix_type full
_refine_ls_number_parameters 127
_refine_ls_number_reflns 2230
_refine_ls_number_restraints 18
_refine_ls_restrained_S_all 1.095
_refine_ls_R_factor_all 0.0290
_refine_ls_R_factor_gt 0.0253
_refine_ls_shift/su_max 0.000
_refine_ls_shift/su_mean 0.000
_refine_ls_structure_factor_coef Fsqd
_refine_ls_weighting_details 'w=1/[\s^2^(Fo^2^)+(0.0315P)^2^+2.8326P] where P=(Fo^2^+2Fc^2^)/3'
_refine_ls_weighting_scheme calc
_refine_ls_wR_factor_gt 0.0625
_refine_ls_wR_factor_ref 0.0646
_reflns_number_gt 2032
_reflns_number_total 2230
_reflns_threshold_expression 'I > 2\s(I)'
_cod_data_source_file wm4107sup1.cif
_cod_data_source_block I
_cod_database_code 1552318
_shelx_space_group_comment
;
The symmetry employed for this shelxl refinement is uniquely defined
by the following loop, which should always be used as a source of
symmetry information in preference to the above space-group names.
They are only intended as comments.
;
_shelx_estimated_absorpt_t_min 0.538
_shelx_estimated_absorpt_t_max 0.650

loop_
_space_group_symop_operation_xyz
'x, y, z'
'-x, -y, z'
'-x, y, z+1/2'
'x, -y, z+1/2'
'x+1/2, y+1/2, z+1/2'
'-x+1/2, -y+1/2, z+1/2'
'-x+1/2, y+1/2, z+1'
'x+1/2, -y+1/2, z+1'

loop_
_atom_site_type_symbol
_atom_site_label
_atom_site_fract_x
_atom_site_fract_y
_atom_site_fract_z
_atom_site_U_iso_or_equiv
_atom_site_adp_type
_atom_site_calc_flag
_atom_site_occupancy
Cd Cd1 0.45111(3) 0.35060(2) 0.51898(10) 0.03129(11) Uani d 1
O O1 0.4657(3) 0.3771(3) 0.2739(5) 0.0439(10) Uani d 1
O O2 0.3965(5) 0.4340(2) 0.0914(5) 0.0512(11) Uani d 1
O O3 0.3247(5) 0.4498(2) 0.4582(5) 0.0458(10) Uani d 1
H H3 0.332(5) 0.4896(11) 0.502(3) 0.069 Uiso d 1
O O4 0.8064(5) 0.2269(3) 0.4374(6) 0.0697(18) Uani d 1
O O5 0.6209(4) 0.2835(2) 0.4492(5) 0.0461(10) Uani d 1
O O6 0.7918(5) 0.1741(3) 0.6884(5) 0.0573(13) Uani d 1
C C1 0.3958(5) 0.4223(3) 0.2229(6) 0.0344(11) Uani d 1
C C2 0.3081(7) 0.4690(4) 0.3124(7) 0.0514(16) Uani d 1
H H2 0.3376 0.5174 0.3010 0.062 Uiso calc 1
C C3 0.1765(9) 0.4651(6) 0.2688(12) 0.086(3) Uani d 1
H H3A 0.1440 0.4186 0.2847 0.129 Uiso calc 1
H H3B 0.1706 0.4761 0.1700 0.129 Uiso calc 1
H H3C 0.1254 0.4980 0.3220 0.129 Uiso calc 1
C C4 0.7044(5) 0.2430(3) 0.5010(10) 0.0370(17) Uani d 1
C C5 0.6793(7) 0.2125(4) 0.6430(6) 0.0497(16) Uani d 1
H H5 0.6663 0.2513 0.7093 0.060 Uiso calc 1
C C6 0.5661(9) 0.1679(6) 0.6511(14) 0.086(3) Uani d 1
H H6A 0.5790 0.1275 0.5923 0.129 Uiso calc 1
H H6B 0.4906 0.1932 0.6193 0.129 Uiso calc 1
H H6C 0.5532 0.1532 0.7472 0.129 Uiso calc 1
H H6 0.843(6) 0.202(2) 0.732(11) 0.12(5) Uiso d 1

loop_
_atom_site_aniso_label
_atom_site_aniso_U_11
_atom_site_aniso_U_22
_atom_site_aniso_U_33
_atom_site_aniso_U_12
_atom_site_aniso_U_13
_atom_site_aniso_U_23
Cd1 0.03011(16) 0.03302(16) 0.03074(17) -0.00204(12) -0.0024(2) -0.0012(2)
O1 0.039(2) 0.049(2) 0.043(2) 0.0177(17) 0.004(2) 0.004(2)
O2 0.073(3) 0.043(2) 0.037(2) 0.015(2) 0.012(2) 0.0042(18)
O3 0.061(3) 0.044(2) 0.0328(18) 0.011(2) -0.0017(18) -0.0084(18)
O4 0.052(3) 0.096(4) 0.061(3) 0.036(3) 0.021(2) 0.046(3)
O5 0.045(2) 0.053(2) 0.040(2) 0.0210(19) 0.0023(18) 0.0086(19)
O6 0.059(3) 0.084(3) 0.029(2) 0.036(3) -0.004(2) -0.002(2)
C1 0.035(3) 0.030(2) 0.039(3) 0.001(2) 0.002(2) 0.000(2)
C2 0.060(4) 0.058(4) 0.037(3) 0.021(3) 0.002(3) -0.003(3)
C3 0.070(4) 0.111(5) 0.078(5) 0.025(4) -0.001(4) 0.001(4)
C4 0.033(2) 0.037(2) 0.041(5) 0.0039(18) -0.002(2) -0.001(2)
C5 0.052(4) 0.069(4) 0.028(3) 0.029(3) 0.002(2) 0.007(3)
C6 0.072(4) 0.092(4) 0.094(5) 0.002(4) 0.013(4) 0.028(4)

loop_
_atom_type_symbol
_atom_type_description
_atom_type_scat_dispersion_real
_atom_type_scat_dispersion_imag
_atom_type_scat_source
C C 0.0033 0.0016 'International Tables Vol C Tables 4.2.6.8 and 6.1.1.4'
H H 0.0000 0.0000 'International Tables Vol C Tables 4.2.6.8 and 6.1.1.4'
Cd Cd -0.8075 1.2024 'International Tables Vol C Tables 4.2.6.8 and 6.1.1.4'
O O 0.0106 0.0060 'International Tables Vol C Tables 4.2.6.8 and 6.1.1.4'

loop_
_geom_angle_atom_site_label_1
_geom_angle_atom_site_label_2
_geom_angle_atom_site_label_3
_geom_angle_site_symmetry_1
_geom_angle_site_symmetry_3
_geom_angle
O1 Cd1 O1 . 3_655 147.17(16)
O2 Cd1 O1 3_655 3_655 51.48(14)
O2 Cd1 O1 3_655 . 95.71(16)
O2 Cd1 O3 3_655 . 83.72(18)
O2 Cd1 O6 3_655 8_454 113.78(18)
O3 Cd1 O1 . 3_655 104.37(15)
O3 Cd1 O1 . . 68.10(14)
O4 Cd1 O1 8_454 . 81.1(2)
O4 Cd1 O1 8_454 3_655 131.71(18)
O4 Cd1 O2 8_454 3_655 176.8(2)
O4 Cd1 O3 8_454 . 94.8(2)
O4 Cd1 O5 8_454 . 91.90(19)
O4 Cd1 O6 8_454 8_454 68.90(17)
O5 Cd1 O1 . . 77.72(15)
O5 Cd1 O1 . 3_655 97.42(15)
O5 Cd1 O2 . 3_655 87.63(19)
O5 Cd1 O3 . . 143.58(16)
O5 Cd1 O6 . 8_454 128.6(2)
O6 Cd1 O1 8_454 . 139.13(16)
O6 Cd1 O1 8_454 3_655 68.43(15)
O6 Cd1 O3 8_454 . 86.9(2)
Cd1 O1 Cd1 . 3_654 151.79(19)
C1 O1 Cd1 . 3_654 87.9(4)
C1 O1 Cd1 . . 119.9(4)
C1 O2 Cd1 . 3_654 99.9(4)
Cd1 O3 H3 . . 123(2)
C2 O3 Cd1 . . 120.1(4)
C2 O3 H3 . . 104(2)
C4 O4 Cd1 . 8_554 123.7(5)
C4 O5 Cd1 . . 139.6(5)
Cd1 O6 H6 8_554 . 92(8)
C5 O6 Cd1 . 8_554 117.4(3)
C5 O6 H6 . . 109(3)
O1 C1 O2 . . 120.7(5)
O1 C1 C2 . . 122.7(5)
O2 C1 C2 . . 116.6(5)
O3 C2 C1 . . 108.4(5)
O3 C2 H2 . . 108.1
C1 C2 H2 . . 108.1
C3 C2 O3 . . 112.3(7)
C3 C2 C1 . . 111.7(7)
C3 C2 H2 . . 108.1
C2 C3 H3A . . 109.5
C2 C3 H3B . . 109.5
C2 C3 H3C . . 109.5
H3A C3 H3B . . 109.5
H3A C3 H3C . . 109.5
H3B C3 H3C . . 109.5
O4 C4 O5 . . 122.5(8)
O4 C4 C5 . . 119.0(6)
O5 C4 C5 . . 118.5(6)
O6 C5 C4 . . 109.5(5)
O6 C5 H5 . . 107.7
O6 C5 C6 . . 109.2(7)
C4 C5 H5 . . 107.7
C6 C5 C4 . . 114.8(7)
C6 C5 H5 . . 107.7
C5 C6 H6A . . 109.5
C5 C6 H6B . . 109.5
C5 C6 H6C . . 109.5
H6A C6 H6B . . 109.5
H6A C6 H6C . . 109.5
H6B C6 H6C . . 109.5

loop_
_geom_bond_atom_site_label_1
_geom_bond_atom_site_label_2
_geom_bond_site_symmetry_2
_geom_bond_distance
Cd1 O1 3_655 2.607(5)
Cd1 O1 . 2.379(5)
Cd1 O2 3_655 2.333(5)
Cd1 O3 . 2.366(4)
Cd1 O4 8_454 2.232(5)
Cd1 O5 . 2.259(4)
Cd1 O6 8_454 2.335(5)
O1 Cd1 3_654 2.607(5)
O1 C1 . 1.221(7)
O2 Cd1 3_654 2.333(5)
O2 C1 . 1.264(7)
O3 H3 . 0.868(13)
O3 C2 . 1.438(8)
O4 Cd1 8_554 2.232(5)
O4 C4 . 1.244(8)
O5 C4 . 1.252(7)
O6 Cd1 8_554 2.335(5)
O6 C5 . 1.432(7)
O6 H6 . 0.848(14)
C1 C2 . 1.523(8)
C2 H2 . 0.9800
C2 C3 . 1.411(11)
C3 H3A . 0.9600
C3 H3B . 0.9600
C3 H3C . 0.9600
C4 C5 . 1.488(10)
C5 H5 . 0.9800
C5 C6 . 1.440(12)
C6 H6A . 0.9600
C6 H6B . 0.9600
C6 H6C . 0.9600

loop_
_geom_hbond_atom_site_label_D
_geom_hbond_atom_site_label_H
_geom_hbond_atom_site_label_A
_geom_hbond_site_symmetry_A
_geom_hbond_distance_DH
_geom_hbond_distance_HA
_geom_hbond_distance_DA
_geom_hbond_angle_DHA
O3 H3 O2 4_565 0.868(13) 1.81(2) 2.657(6) 163(5)
C5 H5 O4 6_655 0.98 2.22 3.021(8) 138.5
O6 H6 O5 6_655 0.848(14) 2.11(9) 2.747(7) 132(11)

loop_
_geom_torsion_atom_site_label_1
_geom_torsion_atom_site_label_2
_geom_torsion_atom_site_label_3
_geom_torsion_atom_site_label_4
_geom_torsion_site_symmetry_1
_geom_torsion
Cd1 O1 C1 O2 . -175.5(4)
Cd1 O1 C1 O2 3_654 -0.4(6)
Cd1 O1 C1 C2 3_654 -178.1(5)
Cd1 O1 C1 C2 . 6.7(8)
Cd1 O2 C1 O1 3_654 0.5(6)
Cd1 O2 C1 C2 3_654 178.3(5)
Cd1 O3 C2 C1 . -7.1(7)
Cd1 O3 C2 C3 . 116.8(7)
Cd1 O4 C4 O5 8_554 -175.6(5)
Cd1 O4 C4 C5 8_554 3.4(9)
Cd1 O5 C4 O4 . -161.7(6)
Cd1 O5 C4 C5 . 19.2(10)
Cd1 O6 C5 C4 8_554 -13.4(8)
Cd1 O6 C5 C6 8_554 113.0(7)
O1 C1 C2 O3 . 0.2(9)
O1 C1 C2 C3 . -124.1(8)
O2 C1 C2 O3 . -177.6(6)
O2 C1 C2 C3 . 58.1(9)
O4 C4 C5 O6 . 6.9(9)
O4 C4 C5 C6 . -116.2(8)
O5 C4 C5 O6 . -174.0(6)
O5 C4 C5 C6 . 62.8(9)

_cod_database_fobs_code 1552318
